data_2201423
loop_
_publ_author_name
'\"Ozbey, S\"uheyla '
'Tozkoparan, Birsen'

_publ_section_title
;
 Methyl
 2-methyl-7-oxo-1,2,4-triazolo[3,2-<i>b</i>]-1,3-thiazine-5-carboxylate
;
_journal_issue 11
_journal_name_full 'Acta Crystallographica Section E'
_journal_page_first o1193
_journal_page_last o1194
_journal_paper_doi 10.1107/S1600536802018056
_journal_volume 58
_journal_year 2002
_chemical_formula_iupac 'C8 H7 N3 O3 S1'
_chemical_formula_moiety 'C8 H7 N3 O3 S1'
_chemical_formula_sum 'C8 H7 N3 O3 S'
_chemical_formula_weight 225.23
_space_group_IT_number 2
_symmetry_cell_setting triclinic
_symmetry_space_group_name_Hall '-P 1'
_symmetry_space_group_name_H-M 'P -1'
_audit_creation_method 'WinGX routine CIF_UPDATE'
_cell_angle_alpha 104.870(6)
_cell_angle_beta 96.745(6)
_cell_angle_gamma 95.831(6)
_cell_formula_units_Z 2
_cell_length_a 4.0299(3)
_cell_length_b 10.2866(7)
_cell_length_c 11.9615(9)
_cell_measurement_reflns_used 25
_cell_measurement_temperature 295(2)
_cell_measurement_theta_max 18.4
_cell_measurement_theta_min 9.41
_cell_volume 471.42(6)
_computing_cell_refinement 'CAD-4 EXPRESS'
_computing_data_collection 'CAD-4 EXPRESS (Enraf-Nonius, 1994)'
_computing_data_reduction 'XCAD4 (Harms & Wocadlo, 1995)'
_computing_molecular_graphics 'ORTEP-3 for Windows (Farrugia, 1999)'
_computing_publication_material 'PARST (Nardelli, 1995)'
_computing_structure_refinement 'SHELXL97 (Sheldrick, 1997)'
_computing_structure_solution 'SHELXS97 (Sheldrick, 1997)'
_diffrn_measured_fraction_theta_full 0.998
_diffrn_measured_fraction_theta_max 0.998
_diffrn_measurement_device '\k-geometry diffractometer'
_diffrn_measurement_device_type 'Enraf-Nonius TurboCAD-4'
_diffrn_measurement_method 'non-profiled \q/2\q'
_diffrn_radiation_type MoK\a
_diffrn_radiation_wavelength 0.71073
_diffrn_reflns_av_R_equivalents 0.0107
_diffrn_reflns_limit_h_max 0
_diffrn_reflns_limit_h_min -5
_diffrn_reflns_limit_k_max 12
_diffrn_reflns_limit_k_min -12
_diffrn_reflns_limit_l_max 14
_diffrn_reflns_limit_l_min -14
_diffrn_reflns_number 2173
_diffrn_reflns_theta_full 26.29
_diffrn_reflns_theta_max 26.29
_diffrn_reflns_theta_min 3.08
_diffrn_standards_decay_% 2
_diffrn_standards_interval_time 120
_diffrn_standards_number 3
_exptl_absorpt_coefficient_mu 0.333
_exptl_absorpt_correction_T_max 0.961
_exptl_absorpt_correction_T_min 0.880
_exptl_absorpt_correction_type '\y scan'
_exptl_crystal_colour colorless
_exptl_crystal_density_diffrn 1.587
_exptl_crystal_density_method 'not measured'
_exptl_crystal_description prism
_exptl_crystal_F_000 232
_exptl_crystal_size_max 0.4
_exptl_crystal_size_mid 0.32
_exptl_crystal_size_min 0.12
_refine_diff_density_max 0.342
_refine_diff_density_min -0.309
_refine_ls_extinction_method none
_refine_ls_goodness_of_fit_ref 1.085
_refine_ls_hydrogen_treatment mixed
_refine_ls_matrix_type full
_refine_ls_number_parameters 140
_refine_ls_number_reflns 1891
_refine_ls_number_restraints 0
_refine_ls_restrained_S_all 1.085
_refine_ls_R_factor_gt 0.0433
_refine_ls_shift/su_max 0
_refine_ls_structure_factor_coef Fsqd
_refine_ls_weighting_details 'calc w = 1/[\s^2^(Fo^2^)+(0.0713P)^2^+0.1626P] where P = (Fo^2^+2Fc^2^)/3'
_refine_ls_weighting_scheme calc
_refine_ls_wR_factor_ref 0.1252
_reflns_number_gt 1504
_reflns_number_total 1893
_reflns_threshold_expression I>2\s(I)
_cod_data_source_file cm6019.cif
_cod_data_source_block I
_cod_original_formula_sum 'C8 H7 N3 O3 S1'
_cod_database_code 2201423
_cod_database_fobs_code 2201423

loop_
_symmetry_equiv_pos_as_xyz
'x, y, z'
'-x, -y, -z'

loop_
_atom_site_label
_atom_site_fract_x
_atom_site_fract_y
_atom_site_fract_z
_atom_site_U_iso_or_equiv
_atom_site_adp_type
_atom_site_calc_flag
_atom_site_refinement_flags
_atom_site_occupancy
_atom_site_disorder_assembly
_atom_site_disorder_group
_atom_site_type_symbol
C8 0.2340(10) 0.9164(3) 0.5996(3) 0.0781(10) Uani d . 1 . . C
H8A 0.112 0.9243 0.5283 0.117 Uiso calc R 1 . . H
H8B 0.4689 0.9167 0.5924 0.117 Uiso calc R 1 . . H
H8C 0.2075 0.9915 0.6632 0.117 Uiso calc R 1 . . H
H3 -0.206(7) 0.562(3) 0.584(2) 0.045(7) Uiso d . 1 . . H
C1 0.1252(6) 0.4384(2) 0.83787(19) 0.0366(5) Uani d . 1 . . C
C2 0.1100(6) 0.6283(2) 0.72732(19) 0.0390(5) Uani d . 1 . . C
C3 -0.1236(6) 0.5413(3) 0.6464(2) 0.0427(6) Uani d . 1 . . C
C4 -0.2641(6) 0.4073(2) 0.6507(2) 0.0436(6) Uani d . 1 . . C
C5 0.0011(6) 0.2438(2) 0.8576(2) 0.0432(6) Uani d . 1 . . C
C6 0.0099(8) 0.1272(3) 0.9099(3) 0.0591(7) Uani d . 1 . . C
H6A 0.1668 0.1536 0.9812 0.089 Uiso calc R 1 . . H
H6B 0.0794 0.0522 0.8559 0.089 Uiso calc R 1 . . H
H6C -0.2108 0.1008 0.9261 0.089 Uiso calc R 1 . . H
C7 0.2438(7) 0.7655(3) 0.7171(2) 0.0448(6) Uani d . 1 . . C
N1 -0.1906(6) 0.2374(2) 0.75994(19) 0.0468(5) Uani d . 1 . . N
N2 -0.1111(5) 0.36492(19) 0.74501(17) 0.0395(5) Uani d . 1 . . N
N3 0.2004(5) 0.36592(19) 0.90980(17) 0.0427(5) Uani d . 1 . . N
O1 -0.4942(5) 0.3354(2) 0.58140(17) 0.0627(6) Uani d . 1 . . O
O2 0.4580(6) 0.8389(2) 0.7893(2) 0.0752(7) Uani d . 1 . . O
O3 0.1037(5) 0.7906(2) 0.62205(18) 0.0625(6) Uani d . 1 . . O
S1 0.30459(16) 0.60316(6) 0.85551(5) 0.0407(2) Uani d . 1 . . S

loop_
_atom_site_aniso_label
_atom_site_aniso_U_11
_atom_site_aniso_U_22
_atom_site_aniso_U_33
_atom_site_aniso_U_12
_atom_site_aniso_U_13
_atom_site_aniso_U_23
C8 0.104(3) 0.066(2) 0.082(2) 0.0145(19) 0.013(2) 0.0509(19)
C1 0.0394(12) 0.0322(11) 0.0351(11) 0.0000(9) 0.0012(9) 0.0075(9)
C2 0.0414(13) 0.0413(12) 0.0347(11) 0.0057(10) 0.0024(9) 0.0124(9)
C3 0.0438(13) 0.0502(14) 0.0337(11) 0.0063(11) -0.0011(10) 0.0137(10)
C4 0.0439(14) 0.0459(13) 0.0359(12) 0.0024(11) -0.0001(10) 0.0061(10)
C5 0.0469(14) 0.0321(11) 0.0491(14) 0.0020(10) 0.0057(11) 0.0106(10)
C6 0.0713(19) 0.0362(13) 0.0714(19) 0.0035(12) 0.0032(15) 0.0224(13)
C7 0.0504(15) 0.0423(13) 0.0449(13) 0.0082(11) 0.0031(11) 0.0185(11)
N1 0.0504(12) 0.0327(10) 0.0523(12) -0.0026(9) 0.0037(10) 0.0079(9)
N2 0.0414(11) 0.0333(10) 0.0386(10) -0.0023(8) -0.0008(8) 0.0063(8)
N3 0.0515(12) 0.0343(10) 0.0408(11) 0.0016(9) -0.0008(9) 0.0125(8)
O1 0.0598(12) 0.0580(12) 0.0553(11) -0.0104(10) -0.0196(9) 0.0081(9)
O2 0.0961(17) 0.0452(11) 0.0741(14) -0.0178(11) -0.0261(12) 0.0263(10)
O3 0.0712(13) 0.0638(13) 0.0574(12) -0.0020(10) -0.0058(10) 0.0366(10)
S1 0.0492(4) 0.0338(3) 0.0351(3) -0.0032(2) -0.0060(2) 0.0112(2)

loop_
_atom_type_symbol
_atom_type_description
_atom_type_scat_dispersion_real
_atom_type_scat_dispersion_imag
_atom_type_scat_source
C C 0.0033 0.0016 'International Tables Vol C Tables 4.2.6.8 and 6.1.1.4'
H H 0 0 'International Tables Vol C Tables 4.2.6.8 and 6.1.1.4'
N N 0.0061 0.0033 'International Tables Vol C Tables 4.2.6.8 and 6.1.1.4'
O O 0.0106 0.006 'International Tables Vol C Tables 4.2.6.8 and 6.1.1.4'
S S 0.1246 0.1234 'International Tables Vol C Tables 4.2.6.8 and 6.1.1.4'

loop_
_geom_angle_atom_site_label_1
_geom_angle_atom_site_label_2
_geom_angle_atom_site_label_3
_geom_angle
_geom_angle_publ_flag
O3 C8 H8A 109.5 ?
O3 C8 H8B 109.5 ?
H8A C8 H8B 109.5 ?
O3 C8 H8C 109.5 ?
H8A C8 H8C 109.5 ?
H8B C8 H8C 109.5 ?
N3 C1 N2 110.9(2) ?
N3 C1 S1 124.53(18) ?
N2 C1 S1 124.57(17) yes
C3 C2 C7 123.2(2) yes
C3 C2 S1 127.09(19) yes
C7 C2 S1 109.74(17) ?
C2 C3 C4 126.0(2) yes
C2 C3 H3 120.6(18) ?
C4 C3 H3 113.4(18) ?
O1 C4 N2 120.9(2) ?
O1 C4 C3 124.6(2) ?
N2 C4 C3 114.5(2) yes
N1 C5 N3 115.6(2) yes
N1 C5 C6 123.0(2) ?
N3 C5 C6 121.4(2) ?
C5 C6 H6A 109.5 ?
C5 C6 H6B 109.5 ?
H6A C6 H6B 109.5 ?
C5 C6 H6C 109.5 ?
H6A C6 H6C 109.5 ?
H6B C6 H6C 109.5 ?
O2 C7 O3 126.1(2) yes
O2 C7 C2 121.4(2) ?
O3 C7 C2 112.5(2) ?
C5 N1 N2 102.76(19) yes
C1 N2 N1 108.02(19) yes
C1 N2 C4 128.5(2) yes
N1 N2 C4 123.5(2) ?
C1 N3 C5 102.8(2) yes
C7 O3 C8 116.8(2) yes
C1 S1 C2 98.98(11) yes

loop_
_geom_bond_atom_site_label_1
_geom_bond_atom_site_label_2
_geom_bond_site_symmetry_2
_geom_bond_distance
_geom_bond_publ_flag
C8 O3 . 1.447(3) ?
C8 H8A . 0.96 ?
C8 H8B . 0.96 ?
C8 H8C . 0.96 ?
C1 N3 . 1.305(3) yes
C1 N2 . 1.373(3) yes
C1 S1 . 1.723(2) yes
C2 C3 . 1.339(4) yes
C2 C7 . 1.498(3) yes
C2 S1 . 1.731(2) yes
C3 C4 . 1.452(3) yes
C3 H3 . 0.87(3) ?
C4 O1 . 1.208(3) yes
C4 N2 . 1.409(3) yes
C5 N1 . 1.305(3) yes
C5 N3 . 1.374(3) yes
C5 C6 . 1.489(3) yes
C6 H6A . 0.96 ?
C6 H6B . 0.96 ?
C6 H6C . 0.96 ?
C7 O2 . 1.191(3) yes
C7 O3 . 1.307(3) yes
N1 N2 . 1.380(3) yes

loop_
_geom_torsion_atom_site_label_1
_geom_torsion_atom_site_label_2
_geom_torsion_atom_site_label_3
_geom_torsion_atom_site_label_4
_geom_torsion
C7 C2 C3 C4 -180.0(2)
S1 C2 C3 C4 0.6(4)
C2 C3 C4 O1 173.6(3)
C2 C3 C4 N2 -5.9(4)
C3 C2 C7 O2 -178.0(3)
S1 C2 C7 O2 1.5(3)
C3 C2 C7 O3 1.0(4)
S1 C2 C7 O3 -179.53(18)
N3 C5 N1 N2 0.5(3)
C6 C5 N1 N2 -178.8(2)
N3 C1 N2 N1 0.2(3)
S1 C1 N2 N1 178.98(16)
N3 C1 N2 C4 178.2(2)
S1 C1 N2 C4 -3.1(4)
C5 N1 N2 C1 -0.4(3)
C5 N1 N2 C4 -178.5(2)
O1 C4 N2 C1 -172.3(2)
C3 C4 N2 C1 7.2(4)
O1 C4 N2 N1 5.4(4)
C3 C4 N2 N1 -175.1(2)
N2 C1 N3 C5 0.1(3)
S1 C1 N3 C5 -178.67(18)
N1 C5 N3 C1 -0.4(3)
C6 C5 N3 C1 178.9(2)
O2 C7 O3 C8 3.5(5)
C2 C7 O3 C8 -175.5(2)
N3 C1 S1 C2 176.5(2)
N2 C1 S1 C2 -2.1(2)
C3 C2 S1 C1 3.2(3)
C7 C2 S1 C1 -176.26(17)

loop_
_cod_related_entry_id
_cod_related_entry_database
_cod_related_entry_code
1 ChemSpider 21132113
